data_7119251
loop_
_publ_author_name
'Zhou, Zhi-Wen'
'Jia, Feng-Cheng'
'Xu, Cheng'
'Jiang, Shi-Fen'
'Wu, Yan-Dong'
'Wu, An-Xin'

_publ_section_title
;
 A concise construction of 12H-benzo[4,5]thiazolo[2,3-b]quinazolin-12-ones
 via an unusual TBHP/Na2CO3 promoted cascade oxidative cyclization and
 interrupted Dimroth rearrangement.
;
_journal_issue 6
_journal_name_full 'Chemical communications (Cambridge, England)'
_journal_page_first 1056
_journal_page_last 1059
_journal_paper_doi 10.1039/c6cc09376k
_journal_volume 53
_journal_year 2017
_chemical_formula_sum 'C14 H7 Br N2 O S'
_chemical_formula_weight 331.19
_chemical_name_systematic 1-bromo-12H-benzo[4,5]thiazolo[2,3-b]quinazolin-12-one
_space_group_IT_number 14
_symmetry_cell_setting monoclinic
_symmetry_space_group_name_Hall '-P 2yn'
_symmetry_space_group_name_H-M 'P 1 21/n 1'
_atom_sites_solution_hydrogens geom
_atom_sites_solution_primary direct
_atom_sites_solution_secondary difmap
_audit_creation_method SHELXL-97
_audit_update_record
;
2016-10-24 deposited with the CCDC.
2016-12-19 downloaded from the CCDC.
;
_cell_angle_alpha 90.00
_cell_angle_beta 90.564(12)
_cell_angle_gamma 90.00
_cell_formula_units_Z 4
_cell_length_a 7.508(5)
_cell_length_b 11.017(7)
_cell_length_c 14.780(10)
_cell_measurement_reflns_used 565
_cell_measurement_temperature 273(2)
_cell_measurement_theta_max 20.70
_cell_measurement_theta_min 2.30
_cell_volume 1222.5(14)
_computing_structure_refinement 'SHELXL-97 (Sheldrick, 2008)'
_computing_structure_solution 'SHELXS-97 (Sheldrick, 2008)'
_diffrn_ambient_temperature 273(2)
_diffrn_measured_fraction_theta_full 0.965
_diffrn_measured_fraction_theta_max 0.965
_diffrn_measurement_device_type CCD
_diffrn_radiation_monochromator graphite
_diffrn_radiation_source 'fine-focus sealed tube'
_diffrn_radiation_type MoK\a
_diffrn_radiation_wavelength 0.71073
_diffrn_reflns_av_R_equivalents 0.0712
_diffrn_reflns_av_sigmaI/netI 0.0857
_diffrn_reflns_limit_h_max 3
_diffrn_reflns_limit_h_min -8
_diffrn_reflns_limit_k_max 11
_diffrn_reflns_limit_k_min -13
_diffrn_reflns_limit_l_max 16
_diffrn_reflns_limit_l_min -17
_diffrn_reflns_number 3668
_diffrn_reflns_theta_full 25.00
_diffrn_reflns_theta_max 25.00
_diffrn_reflns_theta_min 2.31
_exptl_absorpt_coefficient_mu 3.524
_exptl_absorpt_correction_T_max 0.5695
_exptl_absorpt_correction_T_min 0.5111
_exptl_absorpt_correction_type multi-scan
_exptl_absorpt_process_details sadabs
_exptl_crystal_colour colorless
_exptl_crystal_density_diffrn 1.800
_exptl_crystal_density_method 'not measured'
_exptl_crystal_description Block
_exptl_crystal_F_000 656
_exptl_crystal_size_max 0.22
_exptl_crystal_size_mid 0.20
_exptl_crystal_size_min 0.18
_refine_diff_density_max 0.879
_refine_diff_density_min -0.649
_refine_diff_density_rms 0.097
_refine_ls_extinction_method none
_refine_ls_goodness_of_fit_ref 0.910
_refine_ls_hydrogen_treatment mixed
_refine_ls_matrix_type full
_refine_ls_number_parameters 172
_refine_ls_number_reflns 2068
_refine_ls_number_restraints 0
_refine_ls_restrained_S_all 0.910
_refine_ls_R_factor_all 0.1107
_refine_ls_R_factor_gt 0.0612
_refine_ls_shift/su_max 0.000
_refine_ls_shift/su_mean 0.000
_refine_ls_structure_factor_coef Fsqd
_refine_ls_weighting_details 'calc w=1/[\s^2^(Fo^2^)+(0.0840P)^2^+0.0000P] where P=(Fo^2^+2Fc^2^)/3'
_refine_ls_weighting_scheme calc
_refine_ls_wR_factor_gt 0.1395
_refine_ls_wR_factor_ref 0.1547
_reflns_number_gt 1201
_reflns_number_total 2068
_reflns_threshold_expression >2sigma(I)
_cod_data_source_file c6cc09376k2.cif
_cod_data_source_block 1
_cod_depositor_comments
;
The following automatic conversions were performed:

'_symmetry_cell_setting' value 'Monoclinic' changed to 'monoclinic'
according to
/usr/data/users/saulius/crontab/automatic-downloads/rss-feeds/RSC/lib/dictionaries/cif_core.dic
dictionary named 'cif_core.dic' version 2.4.2 from 2011-04-26.

Automatic conversion script
Id: cif_fix_values 4268 2015-11-12 08:31:59Z antanas 

 Adding full bibliography for 7119251.cif.
;
_cod_original_cell_volume 1222.3(14)
_cod_original_sg_symbol_H-M P2(1)/n
_cod_database_code 7119251

loop_
_symmetry_equiv_pos_as_xyz
'x, y, z'
'-x+1/2, y+1/2, -z+1/2'
'-x, -y, -z'
'x-1/2, -y-1/2, z-1/2'

loop_
_atom_site_label
_atom_site_type_symbol
_atom_site_fract_x
_atom_site_fract_y
_atom_site_fract_z
_atom_site_U_iso_or_equiv
_atom_site_adp_type
_atom_site_occupancy
_atom_site_symmetry_multiplicity
_atom_site_calc_flag
_atom_site_refinement_flags
Br1 Br 0.20561(12) 0.40015(6) 0.01901(6) 0.0715(4) Uani 1 1 d .
C1 C 0.2207(8) -0.2146(6) -0.0842(4) 0.0444(17) Uani 1 1 d .
C2 C 0.1846(9) -0.3001(6) -0.1525(6) 0.058(2) Uani 1 1 d .
H2 H 0.2039 -0.3825 -0.1433 0.069 Uiso 1 1 calc R
C3 C 0.1201(10) -0.2572(7) -0.2332(6) 0.068(2) Uani 1 1 d .
H3 H 0.0940 -0.3121 -0.2792 0.081 Uiso 1 1 calc R
C4 C 0.0921(10) -0.1332(7) -0.2489(5) 0.061(2) Uani 1 1 d .
H4 H 0.0489 -0.1070 -0.3048 0.074 Uiso 1 1 calc R
C5 C 0.1288(8) -0.0492(6) -0.1810(5) 0.0505(18) Uani 1 1 d .
H5 H 0.1112 0.0334 -0.1906 0.061 Uiso 1 1 calc R
C6 C 0.1931(8) -0.0926(5) -0.0977(5) 0.0428(16) Uani 1 1 d .
C7 C 0.3028(8) -0.0942(5) 0.0521(5) 0.0413(16) Uani 1 1 d .
C8 C 0.2150(9) 0.1057(5) -0.0086(5) 0.0444(16) Uani 1 1 d .
C9 C 0.2824(8) 0.1517(5) 0.0777(5) 0.0402(15) Uani 1 1 d .
C10 C 0.3485(8) 0.0700(5) 0.1441(5) 0.0408(16) Uani 1 1 d .
C11 C 0.4073(9) 0.1110(6) 0.2290(5) 0.0531(18) Uani 1 1 d .
H11 H 0.4487 0.0560 0.2721 0.064 Uiso 1 1 calc R
C12 C 0.4033(9) 0.2336(7) 0.2482(5) 0.061(2) Uani 1 1 d .
H12 H 0.4414 0.2611 0.3047 0.073 Uiso 1 1 calc R
C13 C 0.3427(9) 0.3165(6) 0.1838(5) 0.0531(19) Uani 1 1 d .
H13 H 0.3429 0.3991 0.1968 0.064 Uiso 1 1 calc R
C14 C 0.2824(8) 0.2761(5) 0.1007(5) 0.0437(17) Uani 1 1 d .
N1 N 0.2388(6) -0.0232(4) -0.0188(3) 0.0372(13) Uani 1 1 d .
N2 N 0.3561(7) -0.0543(4) 0.1296(4) 0.0454(14) Uani 1 1 d .
O1 O 0.1501(7) 0.1623(4) -0.0703(3) 0.0653(15) Uani 1 1 d .
S1 S 0.3034(3) -0.24836(14) 0.02461(14) 0.0541(5) Uani 1 1 d .

loop_
_atom_site_aniso_label
_atom_site_aniso_U_11
_atom_site_aniso_U_22
_atom_site_aniso_U_33
_atom_site_aniso_U_23
_atom_site_aniso_U_13
_atom_site_aniso_U_12
Br1 0.1011(7) 0.0292(4) 0.0841(7) 0.0080(4) -0.0138(5) 0.0071(4)
C1 0.052(4) 0.039(3) 0.042(5) 0.002(3) -0.007(3) -0.008(3)
C2 0.064(5) 0.041(4) 0.068(6) -0.014(4) 0.000(4) -0.011(4)
C3 0.063(5) 0.069(5) 0.070(6) -0.022(5) -0.006(4) -0.014(4)
C4 0.066(5) 0.069(5) 0.049(5) -0.004(4) -0.015(4) -0.004(4)
C5 0.059(5) 0.050(4) 0.042(5) -0.001(3) -0.015(4) -0.004(3)
C6 0.042(4) 0.039(3) 0.046(4) -0.003(3) -0.002(3) -0.005(3)
C7 0.040(4) 0.022(3) 0.062(5) 0.000(3) -0.010(3) 0.002(3)
C8 0.052(4) 0.027(3) 0.054(5) 0.010(3) -0.002(3) 0.004(3)
C9 0.037(4) 0.034(3) 0.049(5) -0.005(3) -0.011(3) -0.003(3)
C10 0.041(4) 0.031(3) 0.051(5) -0.006(3) -0.008(3) 0.001(3)
C11 0.058(4) 0.048(4) 0.054(5) 0.001(4) -0.009(3) -0.004(3)
C12 0.058(5) 0.066(5) 0.059(5) -0.022(4) -0.004(4) -0.013(4)
C13 0.059(5) 0.035(4) 0.065(6) -0.017(4) -0.005(4) 0.001(3)
C14 0.057(4) 0.019(3) 0.055(5) -0.002(3) 0.001(3) 0.000(3)
N1 0.043(3) 0.027(3) 0.042(3) 0.002(2) -0.011(2) 0.001(2)
N2 0.055(3) 0.031(3) 0.050(4) -0.002(3) -0.015(3) 0.001(3)
O1 0.111(4) 0.036(2) 0.049(3) 0.005(2) -0.030(3) 0.016(3)
S1 0.0742(12) 0.0259(8) 0.0619(13) 0.0035(8) -0.0094(9) 0.0011(8)

loop_
_atom_type_symbol
_atom_type_description
_atom_type_scat_dispersion_real
_atom_type_scat_dispersion_imag
_atom_type_scat_source
C C 0.0033 0.0016 'International Tables Vol C Tables 4.2.6.8 and 6.1.1.4'
H H 0.0000 0.0000 'International Tables Vol C Tables 4.2.6.8 and 6.1.1.4'
N N 0.0061 0.0033 'International Tables Vol C Tables 4.2.6.8 and 6.1.1.4'
O O 0.0106 0.0060 'International Tables Vol C Tables 4.2.6.8 and 6.1.1.4'
S S 0.1246 0.1234 'International Tables Vol C Tables 4.2.6.8 and 6.1.1.4'
Br Br -0.2901 2.4595 'International Tables Vol C Tables 4.2.6.8 and 6.1.1.4'

loop_
_geom_angle_atom_site_label_1
_geom_angle_atom_site_label_2
_geom_angle_atom_site_label_3
_geom_angle
C6 C1 C2 121.5(6)
C6 C1 S1 113.1(5)
C2 C1 S1 125.4(5)
C3 C2 C1 117.4(7)
C2 C3 C4 122.2(7)
C5 C4 C3 120.1(7)
C4 C5 C6 118.0(7)
C1 C6 C5 120.8(6)
C1 C6 N1 111.7(6)
C5 C6 N1 127.5(6)
N2 C7 N1 125.5(5)
N2 C7 S1 122.5(5)
N1 C7 S1 111.9(5)
O1 C8 N1 118.8(6)
O1 C8 C9 128.0(6)
N1 C8 C9 113.1(5)
C14 C9 C10 116.8(6)
C14 C9 C8 123.2(6)
C10 C9 C8 120.1(5)
N2 C10 C11 116.3(6)
N2 C10 C9 122.3(6)
C11 C10 C9 121.4(5)
C12 C11 C10 119.5(7)
C11 C12 C13 120.6(7)
C14 C13 C12 120.0(6)
C13 C14 C9 121.8(6)
C13 C14 Br1 115.3(4)
C9 C14 Br1 122.9(5)
C7 N1 C6 113.0(5)
C7 N1 C8 121.3(5)
C6 N1 C8 125.6(5)
C7 N2 C10 117.5(6)
C7 S1 C1 90.3(3)

loop_
_geom_bond_atom_site_label_1
_geom_bond_atom_site_label_2
_geom_bond_distance
Br1 C14 1.909(6)
C1 C6 1.374(8)
C1 C2 1.406(9)
C1 S1 1.757(7)
C2 C3 1.366(10)
C3 C4 1.401(10)
C4 C5 1.390(10)
C5 C6 1.403(9)
C6 N1 1.434(8)
C7 N2 1.287(8)
C7 N1 1.390(8)
C7 S1 1.746(6)
C8 O1 1.204(7)
C8 N1 1.439(7)
C8 C9 1.459(9)
C9 C14 1.412(8)
C9 C10 1.418(9)
C10 N2 1.388(7)
C10 C11 1.401(9)
C11 C12 1.381(9)
C12 C13 1.392(10)
C13 C14 1.379(9)

loop_
_geom_torsion_atom_site_label_1
_geom_torsion_atom_site_label_2
_geom_torsion_atom_site_label_3
_geom_torsion_atom_site_label_4
_geom_torsion
C6 C1 C2 C3 -0.3(10)
S1 C1 C2 C3 179.8(5)
C1 C2 C3 C4 0.7(11)
C2 C3 C4 C5 -0.5(12)
C3 C4 C5 C6 -0.2(10)
C2 C1 C6 C5 -0.5(10)
S1 C1 C6 C5 179.5(5)
C2 C1 C6 N1 179.9(6)
S1 C1 C6 N1 -0.2(7)
C4 C5 C6 C1 0.7(10)
C4 C5 C6 N1 -179.7(6)
O1 C8 C9 C14 -0.9(12)
N1 C8 C9 C14 176.4(6)
O1 C8 C9 C10 177.5(7)
N1 C8 C9 C10 -5.1(9)
C14 C9 C10 N2 -179.7(6)
C8 C9 C10 N2 1.7(10)
C14 C9 C10 C11 1.2(9)
C8 C9 C10 C11 -177.3(6)
N2 C10 C11 C12 -179.9(6)
C9 C10 C11 C12 -0.9(10)
C10 C11 C12 C13 -0.5(10)
C11 C12 C13 C14 1.4(11)
C12 C13 C14 C9 -1.0(11)
C12 C13 C14 Br1 -179.5(5)
C10 C9 C14 C13 -0.3(10)
C8 C9 C14 C13 178.2(6)
C10 C9 C14 Br1 178.0(4)
C8 C9 C14 Br1 -3.4(9)
N2 C7 N1 C6 178.6(6)
S1 C7 N1 C6 -1.5(6)
N2 C7 N1 C8 -4.3(10)
S1 C7 N1 C8 175.6(4)
C1 C6 N1 C7 1.1(7)
C5 C6 N1 C7 -178.5(6)
C1 C6 N1 C8 -175.8(5)
C5 C6 N1 C8 4.6(10)
O1 C8 N1 C7 -176.0(6)
C9 C8 N1 C7 6.3(8)
O1 C8 N1 C6 0.6(10)
C9 C8 N1 C6 -177.0(5)
N1 C7 N2 C10 0.3(10)
S1 C7 N2 C10 -179.6(5)
C11 C10 N2 C7 -180.0(6)
C9 C10 N2 C7 1.0(9)
N2 C7 S1 C1 -179.0(6)
N1 C7 S1 C1 1.1(5)
C6 C1 S1 C7 -0.6(5)
C2 C1 S1 C7 179.4(6)
